data_4501499
loop_
_publ_author_name
'Feng, Rui'
'Jiang, Fei-Long'
'Wu, Ming-Yan'
'Chen, Lian'
'Yan, Chun-Feng'
'Hong, Mao-Chun'

_publ_section_title
;
 Structures and Photoluminescent Properties of the Lanthanide Coordination
 Complexes with Hydroxyquinoline Carboxylate Ligands
;
_journal_issue 5
_journal_name_full 'Crystal Growth &amp; Design'
_journal_page_first 2306
_journal_paper_doi 10.1021/cg100026d
_journal_volume 10
_journal_year 2010
_chemical_formula_moiety 'C66 H54 Ho2 N8 O22, 2(O)'
_chemical_formula_sum 'C66 H54 Ho2 N8 O24'
_chemical_formula_weight 1673.03
_chemical_name_systematic
; 
 ? 
;
_space_group_IT_number 2
_symmetry_cell_setting triclinic
_symmetry_space_group_name_Hall '-P 1'
_symmetry_space_group_name_H-M 'P -1'
_atom_sites_solution_hydrogens geom
_atom_sites_solution_primary direct
_atom_sites_solution_secondary difmap
_audit_creation_method SHELXL-97
_cell_angle_alpha 106.384(4)
_cell_angle_beta 94.957(4)
_cell_angle_gamma 96.095(6)
_cell_formula_units_Z 1
_cell_length_a 9.973(4)
_cell_length_b 11.374(5)
_cell_length_c 14.909(7)
_cell_measurement_reflns_used 4063
_cell_measurement_temperature 293(2)
_cell_measurement_theta_max 27.4835
_cell_measurement_theta_min 3.1134
_cell_volume 1601.3(12)
_computing_structure_refinement 'SHELXL-97 (Sheldrick, 1997)'
_computing_structure_solution 'SHELXS-97 (Sheldrick, 1990)'
_diffrn_ambient_temperature 293(2)
_diffrn_measured_fraction_theta_full 0.959
_diffrn_measured_fraction_theta_max 0.959
_diffrn_measurement_device_type
;
Mercury70 (2x2 bin mode)
;
_diffrn_measurement_method CCD_Profile_fitting
_diffrn_radiation_monochromator graphite
_diffrn_radiation_source 'fine-focus sealed tube'
_diffrn_radiation_type MoK\a
_diffrn_radiation_wavelength 0.71073
_diffrn_reflns_av_R_equivalents 0.0385
_diffrn_reflns_av_sigmaI/netI 0.0673
_diffrn_reflns_limit_h_max 11
_diffrn_reflns_limit_h_min -11
_diffrn_reflns_limit_k_max 13
_diffrn_reflns_limit_k_min -13
_diffrn_reflns_limit_l_max 17
_diffrn_reflns_limit_l_min -17
_diffrn_reflns_number 10222
_diffrn_reflns_theta_full 25.00
_diffrn_reflns_theta_max 25.00
_diffrn_reflns_theta_min 2.00
_diffrn_standards_number 6886
_exptl_absorpt_coefficient_mu 2.544
_exptl_absorpt_correction_T_max 0.8834
_exptl_absorpt_correction_T_min 0.7850
_exptl_absorpt_correction_type multi-scan
_exptl_crystal_colour White
_exptl_crystal_density_diffrn 1.735
_exptl_crystal_density_method 'not measured'
_exptl_crystal_description Prism
_exptl_crystal_F_000 832
_exptl_crystal_size_max 0.10
_exptl_crystal_size_mid 0.10
_exptl_crystal_size_min 0.05
_refine_diff_density_max 2.279
_refine_diff_density_min -1.496
_refine_diff_density_rms 0.157
_refine_ls_extinction_method none
_refine_ls_goodness_of_fit_ref 1.102
_refine_ls_hydrogen_treatment constr
_refine_ls_matrix_type full
_refine_ls_number_parameters 424
_refine_ls_number_reflns 5399
_refine_ls_number_restraints 0
_refine_ls_restrained_S_all 1.102
_refine_ls_R_factor_all 0.0610
_refine_ls_R_factor_gt 0.0538
_refine_ls_shift/su_max 0.000
_refine_ls_shift/su_mean 0.000
_refine_ls_structure_factor_coef Fsqd
_refine_ls_weighting_details 'calc w=1/[\s^2^(Fo^2^)+(0.0472P)^2^+9.6975P] where P=(Fo^2^+2Fc^2^)/3'
_refine_ls_weighting_scheme calc
_refine_ls_wR_factor_gt 0.1215
_refine_ls_wR_factor_ref 0.1281
_reflns_number_gt 4894
_reflns_number_total 5399
_reflns_threshold_expression >2sigma(I)
_cod_data_source_file cg100026d_si_001.cif
_cod_data_source_block complex4
_cod_depositor_comments
;
The following automatic conversions were performed:

'_exptl_absorpt_correction_type' value 'Multi-scan' changed to
'multi-scan' according to
/home/saulius/struct/CIF-dictionaries/cif_core.dic dictionary named
'cif_core.dic' version 2.4.2 from 2011-04-26.

Automatic conversion script
Id: cif_fix_values 1715 2011-07-08 13:25:40Z adriana 
;
_cod_original_sg_symbol_Hall -P_1
_cod_original_sg_symbol_H-M p_-1
_cod_database_code 4501499

loop_
_symmetry_equiv_pos_as_xyz
'x, y, z'
'-x, -y, -z'

loop_
_atom_site_label
_atom_site_type_symbol
_atom_site_fract_x
_atom_site_fract_y
_atom_site_fract_z
_atom_site_U_iso_or_equiv
_atom_site_adp_type
_atom_site_occupancy
_atom_site_symmetry_multiplicity
_atom_site_calc_flag
_atom_site_refinement_flags
Ho1 Ho 0.38169(3) 0.48364(3) 0.10290(2) 0.02138(13) Uani 1 1 d .
O3 O 0.7357(6) -0.1050(5) -0.1506(4) 0.0367(14) Uani 1 1 d .
O1 O 0.4317(5) 0.2941(4) 0.0130(3) 0.0268(12) Uani 1 1 d .
O9 O 1.0697(6) 0.4169(5) 0.2844(4) 0.0396(15) Uani 1 1 d .
O5 O 0.5135(6) 0.3977(5) 0.2198(4) 0.0360(14) Uani 1 1 d .
O6 O 0.8514(7) 0.3834(6) 0.4818(5) 0.0546(19) Uani 1 1 d .
O7 O 0.6084(5) 0.5283(5) 0.0887(4) 0.0323(13) Uani 1 1 d .
O11 O 0.2254(6) 0.3380(5) 0.1398(4) 0.0342(14) Uani 1 1 d .
O4 O 0.4547(7) 0.5826(5) 0.2642(4) 0.0426(16) Uani 1 1 d .
O2 O 0.5837(5) 0.3156(4) -0.0856(4) 0.0294(12) Uani 1 1 d .
O10 O 0.2055(6) 0.5867(5) 0.1648(5) 0.0423(16) Uani 1 1 d .
O8 O 0.7954(6) 0.5567(6) 0.0265(4) 0.0438(16) Uani 1 1 d .
N1 N 0.5056(7) -0.1364(5) -0.1496(5) 0.0322(16) Uani 1 1 d .
H1 H 0.5067 -0.2149 -0.1702 0.039 Uiso 1 1 calc R
N3 N 0.9817(7) 0.5925(6) 0.3538(4) 0.0320(16) Uani 1 1 d .
N2 N 0.7610(8) 0.5578(7) 0.5436(5) 0.0403(18) Uani 1 1 d .
H2 H 0.8164 0.5720 0.5941 0.048 Uiso 1 1 calc R
C21 C 0.7351(8) 0.5507(7) 0.0943(5) 0.0262(17) Uani 1 1 d .
C23 C 0.9063(8) 0.4855(7) 0.1921(5) 0.0266(17) Uani 1 1 d .
H23 H 0.9110 0.4206 0.1386 0.032 Uiso 1 1 calc R
C11 C 0.5137(8) 0.4989(7) 0.2820(5) 0.0281(18) Uani 1 1 d .
C2 C 0.4993(8) 0.1139(7) -0.0870(5) 0.0246(17) Uani 1 1 d .
C24 C 0.9913(9) 0.4953(7) 0.2782(6) 0.0312(19) Uani 1 1 d .
C22 C 0.8204(8) 0.5680(7) 0.1874(5) 0.0257(17) Uani 1 1 d .
C13 C 0.6798(9) 0.4401(8) 0.3872(6) 0.035(2) Uani 1 1 d .
H13 H 0.6831 0.3721 0.3356 0.042 Uiso 1 1 calc R
C16 C 0.5836(9) 0.6254(8) 0.4581(5) 0.034(2) Uani 1 1 d .
C26 C 0.8122(8) 0.6723(7) 0.2685(5) 0.0284(18) Uani 1 1 d .
C1 C 0.5052(8) 0.2526(6) -0.0495(5) 0.0238(16) Uani 1 1 d .
C3 C 0.6145(9) 0.0689(6) -0.1056(5) 0.0282(18) Uani 1 1 d .
H3 H 0.6928 0.1246 -0.0982 0.034 Uiso 1 1 calc R
C12 C 0.5924(8) 0.5207(7) 0.3787(5) 0.0295(18) Uani 1 1 d .
C30 C 0.9044(10) 0.7832(8) 0.4300(6) 0.045(2) Uani 1 1 d .
H30 H 0.9612 0.7899 0.4845 0.054 Uiso 1 1 calc R
C4 C 0.6253(9) -0.0634(7) -0.1371(5) 0.0296(18) Uani 1 1 d .
C15 C 0.6706(9) 0.6420(7) 0.5405(6) 0.034(2) Uani 1 1 d .
C25 C 0.8994(8) 0.6827(7) 0.3513(5) 0.0284(18) Uani 1 1 d .
C6 C 0.3734(8) 0.0308(6) -0.0986(5) 0.0255(17) Uani 1 1 d .
C5 C 0.3813(9) -0.0974(7) -0.1325(6) 0.0306(18) Uani 1 1 d .
C20 C 0.6723(11) 0.7459(9) 0.6209(6) 0.049(3) Uani 1 1 d .
H20 H 0.7338 0.7587 0.6744 0.058 Uiso 1 1 calc R
C19 C 0.5818(12) 0.8255(9) 0.6170(6) 0.056(3) Uani 1 1 d .
H19 H 0.5810 0.8934 0.6692 0.067 Uiso 1 1 calc R
C14 C 0.7674(9) 0.4550(8) 0.4720(6) 0.035(2) Uani 1 1 d .
C18 C 0.4901(13) 0.8085(10) 0.5375(7) 0.061(3) Uani 1 1 d .
H18 H 0.4264 0.8627 0.5377 0.074 Uiso 1 1 calc R
C10 C 0.2667(10) -0.1863(8) -0.1479(7) 0.044(2) Uani 1 1 d .
H10 H 0.2731 -0.2701 -0.1718 0.053 Uiso 1 1 calc R
C17 C 0.4935(10) 0.7134(9) 0.4596(6) 0.046(2) Uani 1 1 d .
H17 H 0.4350 0.7057 0.4056 0.055 Uiso 1 1 calc R
C7 C 0.2468(9) 0.0667(8) -0.0801(6) 0.038(2) Uani 1 1 d .
H7 H 0.2379 0.1502 -0.0581 0.046 Uiso 1 1 calc R
C29 C 0.8237(11) 0.8738(9) 0.4266(7) 0.054(3) Uani 1 1 d .
H29 H 0.8274 0.9419 0.4793 0.064 Uiso 1 1 calc R
C27 C 0.7312(9) 0.7664(8) 0.2683(7) 0.040(2) Uani 1 1 d .
H27 H 0.6731 0.7609 0.2146 0.049 Uiso 1 1 calc R
C28 C 0.7370(11) 0.8652(9) 0.3458(7) 0.052(3) Uani 1 1 d .
H28 H 0.6833 0.9270 0.3450 0.062 Uiso 1 1 calc R
C8 C 0.1341(10) -0.0223(9) -0.0945(7) 0.047(2) Uani 1 1 d .
H8 H 0.0499 0.0022 -0.0822 0.057 Uiso 1 1 calc R
C9 C 0.1456(10) -0.1470(8) -0.1269(7) 0.048(2) Uani 1 1 d .
H9 H 0.0693 -0.2051 -0.1345 0.058 Uiso 1 1 calc R
O12 O 1.113(3) 0.841(2) 0.6377(19) 0.307(12) Uiso 1 1 d .
N4 N 0.1376(13) 0.7746(13) 0.2073(9) 0.098(2) Uiso 1 1 d .
C31 C 0.1468(17) 0.6688(15) 0.1611(12) 0.098(2) Uiso 1 1 d .
H31 H 0.0882 0.6470 0.1052 0.118 Uiso 1 1 calc R
C32 C 0.0680(16) 0.8707(14) 0.2138(11) 0.098(2) Uiso 1 1 d .
H32A H 0.0229 0.8647 0.1528 0.148 Uiso 1 1 calc R
H32B H 0.1294 0.9465 0.2365 0.148 Uiso 1 1 calc R
H32C H 0.0017 0.8696 0.2567 0.148 Uiso 1 1 calc R
C33 C 0.2294(15) 0.8089(14) 0.2965(11) 0.098(2) Uiso 1 1 d .
H33A H 0.2215 0.8920 0.3324 0.148 Uiso 0.50 1 calc PR
H33B H 0.3214 0.8039 0.2831 0.148 Uiso 0.50 1 calc PR
H33C H 0.2049 0.7533 0.3321 0.148 Uiso 0.50 1 calc PR
H33D H 0.2770 0.7408 0.2994 0.148 Uiso 0.50 1 calc PR
H33E H 0.1772 0.8288 0.3486 0.148 Uiso 0.50 1 calc PR
H33F H 0.2936 0.8795 0.2996 0.148 Uiso 0.50 1 calc PR
H11B H 0.2239 0.2523 0.1296 0.118 Uiso 1 1 d R
H11A H 0.1350 0.3587 0.1534 0.118 Uiso 1 1 d R
H9A H 1.1337 0.4530 0.3059 0.118 Uiso 1 1 d R

loop_
_atom_site_aniso_label
_atom_site_aniso_U_11
_atom_site_aniso_U_22
_atom_site_aniso_U_33
_atom_site_aniso_U_23
_atom_site_aniso_U_13
_atom_site_aniso_U_12
Ho1 0.0239(2) 0.01861(19) 0.0213(2) 0.00609(14) -0.00110(14) 0.00354(14)
O3 0.041(4) 0.031(3) 0.045(4) 0.015(3) 0.016(3) 0.017(3)
O1 0.036(3) 0.020(3) 0.024(3) 0.004(2) 0.008(2) 0.007(2)
O9 0.053(4) 0.044(3) 0.031(3) 0.021(3) 0.009(3) 0.022(3)
O5 0.054(4) 0.021(3) 0.030(3) 0.004(2) -0.010(3) 0.008(3)
O6 0.058(5) 0.053(4) 0.044(4) 0.006(3) -0.025(3) 0.020(4)
O7 0.016(3) 0.033(3) 0.045(3) 0.015(3) -0.010(2) -0.002(2)
O11 0.036(4) 0.026(3) 0.048(4) 0.016(3) 0.015(3) 0.012(3)
O4 0.063(5) 0.038(3) 0.026(3) 0.004(3) -0.005(3) 0.029(3)
O2 0.031(3) 0.019(3) 0.041(3) 0.012(2) 0.007(3) 0.004(2)
O10 0.040(4) 0.032(3) 0.065(4) 0.021(3) 0.020(3) 0.019(3)
O8 0.034(4) 0.078(5) 0.026(3) 0.024(3) 0.002(3) 0.014(3)
N1 0.048(5) 0.013(3) 0.034(4) 0.003(3) 0.008(3) 0.008(3)
N3 0.035(4) 0.037(4) 0.023(3) 0.005(3) 0.002(3) 0.014(3)
N2 0.046(5) 0.042(4) 0.026(4) 0.006(3) -0.016(3) 0.004(4)
C21 0.025(5) 0.025(4) 0.028(4) 0.007(3) -0.003(3) 0.003(3)
C23 0.029(5) 0.024(4) 0.021(4) 0.005(3) -0.009(3) -0.006(3)
C11 0.025(5) 0.029(4) 0.028(4) 0.008(3) -0.002(3) 0.000(3)
C2 0.033(5) 0.023(4) 0.018(4) 0.005(3) 0.000(3) 0.009(3)
C24 0.038(5) 0.027(4) 0.028(4) 0.011(3) -0.001(4) 0.002(4)
C22 0.027(5) 0.024(4) 0.027(4) 0.012(3) -0.001(3) -0.001(3)
C13 0.035(5) 0.035(5) 0.031(5) 0.007(4) -0.003(4) 0.007(4)
C16 0.042(6) 0.035(4) 0.022(4) 0.003(3) 0.006(4) 0.007(4)
C26 0.026(5) 0.030(4) 0.030(4) 0.010(3) -0.002(3) 0.004(3)
C1 0.026(4) 0.020(4) 0.025(4) 0.008(3) -0.002(3) 0.001(3)
C3 0.037(5) 0.015(4) 0.034(4) 0.011(3) 0.005(4) 0.000(3)
C12 0.031(5) 0.033(4) 0.025(4) 0.011(3) 0.000(3) 0.003(4)
C30 0.046(6) 0.044(5) 0.034(5) -0.003(4) -0.006(4) 0.009(5)
C4 0.040(5) 0.027(4) 0.024(4) 0.009(3) 0.009(4) 0.011(4)
C15 0.044(6) 0.030(4) 0.026(4) 0.011(3) -0.008(4) -0.002(4)
C25 0.022(4) 0.037(4) 0.024(4) 0.008(3) -0.004(3) -0.002(3)
C6 0.028(5) 0.018(4) 0.029(4) 0.006(3) 0.001(3) 0.001(3)
C5 0.038(5) 0.023(4) 0.031(4) 0.009(3) 0.005(4) 0.003(4)
C20 0.067(7) 0.043(5) 0.027(5) 0.005(4) -0.008(5) -0.004(5)
C19 0.092(9) 0.047(6) 0.023(5) -0.003(4) -0.001(5) 0.025(6)
C14 0.035(5) 0.039(5) 0.027(4) 0.009(4) -0.007(4) 0.003(4)
C18 0.085(9) 0.056(6) 0.044(6) 0.007(5) 0.005(6) 0.040(6)
C10 0.048(6) 0.030(5) 0.049(6) 0.004(4) 0.008(5) -0.001(4)
C17 0.057(7) 0.052(6) 0.028(5) 0.005(4) -0.003(4) 0.024(5)
C7 0.039(6) 0.027(4) 0.051(5) 0.014(4) 0.005(4) 0.007(4)
C29 0.054(7) 0.048(6) 0.045(6) -0.005(5) 0.001(5) 0.004(5)
C27 0.038(6) 0.041(5) 0.043(5) 0.013(4) -0.003(4) 0.012(4)
C28 0.057(7) 0.038(5) 0.053(6) -0.001(5) 0.005(5) 0.017(5)
C8 0.032(6) 0.042(5) 0.069(7) 0.017(5) 0.006(5) 0.005(4)
C9 0.038(6) 0.035(5) 0.066(7) 0.016(5) -0.003(5) -0.010(4)

loop_
_atom_type_symbol
_atom_type_description
_atom_type_scat_dispersion_real
_atom_type_scat_dispersion_imag
_atom_type_scat_source
C C 0.0033 0.0016 'International Tables Vol C Tables 4.2.6.8 and 6.1.1.4'
Ho Ho -0.2175 4.6783 'International Tables Vol C Tables 4.2.6.8 and 6.1.1.4'
N N 0.0061 0.0033 'International Tables Vol C Tables 4.2.6.8 and 6.1.1.4'
O O 0.0106 0.0060 'International Tables Vol C Tables 4.2.6.8 and 6.1.1.4'
H H 0.0000 0.0000 'International Tables Vol C Tables 4.2.6.8 and 6.1.1.4'

loop_
_geom_angle_atom_site_label_1
_geom_angle_atom_site_label_2
_geom_angle_atom_site_label_3
_geom_angle
_geom_angle_site_symmetry_1
_geom_angle_site_symmetry_3
O7 Ho1 O1 77.71(19) . .
O7 Ho1 O10 138.7(2) . .
O1 Ho1 O10 143.3(2) . .
O7 Ho1 O4 83.0(2) . .
O1 Ho1 O4 127.11(18) . .
O10 Ho1 O4 73.1(2) . .
O7 Ho1 O2 72.28(18) . 2_665
O1 Ho1 O2 132.19(18) . 2_665
O10 Ho1 O2 72.66(19) . 2_665
O4 Ho1 O2 85.3(2) . 2_665
O7 Ho1 O11 142.33(18) . .
O1 Ho1 O11 76.42(18) . .
O10 Ho1 O11 72.58(19) . .
O4 Ho1 O11 91.3(2) . .
O2 Ho1 O11 144.54(18) 2_665 .
O7 Ho1 O8 123.0(2) . 2_665
O1 Ho1 O8 81.3(2) . 2_665
O10 Ho1 O8 74.2(2) . 2_665
O4 Ho1 O8 147.3(2) . 2_665
O2 Ho1 O8 84.8(2) 2_665 2_665
O11 Ho1 O8 79.3(2) . 2_665
O7 Ho1 O5 73.82(19) . .
O1 Ho1 O5 74.96(18) . .
O10 Ho1 O5 113.3(2) . .
O4 Ho1 O5 52.36(18) . .
O2 Ho1 O5 128.04(18) 2_665 .
O11 Ho1 O5 73.3(2) . .
O8 Ho1 O5 147.1(2) 2_665 .
O7 Ho1 C11 76.5(2) . .
O1 Ho1 C11 101.2(2) . .
O10 Ho1 C11 93.5(2) . .
O4 Ho1 C11 25.9(2) . .
O2 Ho1 C11 106.7(2) 2_665 .
O11 Ho1 C11 82.2(2) . .
O8 Ho1 C11 160.2(2) 2_665 .
O5 Ho1 C11 26.43(19) . .
O7 Ho1 O7 74.47(19) . 2_665
O1 Ho1 O7 67.24(16) . 2_665
O10 Ho1 O7 111.99(19) . 2_665
O4 Ho1 O7 150.0(2) . 2_665
O2 Ho1 O7 69.35(17) 2_665 2_665
O11 Ho1 O7 118.63(18) . 2_665
O8 Ho1 O7 48.50(17) 2_665 2_665
O5 Ho1 O7 134.66(17) . 2_665
C11 Ho1 O7 150.5(2) . 2_665
O7 Ho1 C21 99.3(2) . 2_665
O1 Ho1 C21 73.03(19) . 2_665
O10 Ho1 C21 92.8(2) . 2_665
O4 Ho1 C21 159.4(2) . 2_665
O2 Ho1 C21 76.08(19) 2_665 2_665
O11 Ho1 C21 98.8(2) . 2_665
O8 Ho1 C21 23.7(2) 2_665 2_665
O5 Ho1 C21 147.99(19) . 2_665
C11 Ho1 C21 173.6(2) . 2_665
O7 Ho1 C21 24.80(18) 2_665 2_665
C1 O1 Ho1 139.2(5) . .
C24 O9 H9A 104.9 . .
C11 O5 Ho1 88.5(4) . .
C21 O7 Ho1 170.6(5) . .
C21 O7 Ho1 83.7(4) . 2_665
Ho1 O7 Ho1 105.53(19) . 2_665
Ho1 O11 H11B 130.7 . .
Ho1 O11 H11A 119.4 . .
H11B O11 H11A 108.1 . .
C11 O4 Ho1 98.2(5) . .
C1 O2 Ho1 139.5(5) . 2_665
C31 O10 Ho1 141.8(9) . .
C21 O8 Ho1 104.7(5) . 2_665
C4 N1 C5 126.3(6) . .
C4 N1 H1 116.9 . .
C5 N1 H1 116.9 . .
C24 N3 C25 123.7(7) . .
C14 N2 C15 124.2(7) . .
C14 N2 H2 117.9 . .
C15 N2 H2 117.9 . .
O8 C21 O7 123.1(7) . .
O8 C21 C22 117.5(7) . .
O7 C21 C22 119.3(7) . .
O8 C21 Ho1 51.6(4) . 2_665
O7 C21 Ho1 71.5(4) . 2_665
C22 C21 Ho1 169.0(5) . 2_665
C22 C23 C24 121.7(7) . .
C22 C23 H23 119.2 . .
C24 C23 H23 119.2 . .
O4 C11 O5 120.8(7) . .
O4 C11 C12 120.0(7) . .
O5 C11 C12 119.1(7) . .
O4 C11 Ho1 55.8(4) . .
O5 C11 Ho1 65.0(4) . .
C12 C11 Ho1 173.8(5) . .
C3 C2 C6 120.3(7) . .
C3 C2 C1 117.8(7) . .
C6 C2 C1 121.8(7) . .
O9 C24 N3 120.8(7) . .
O9 C24 C23 122.4(7) . .
N3 C24 C23 116.8(7) . .
C23 C22 C26 121.0(7) . .
C23 C22 C21 118.2(7) . .
C26 C22 C21 120.8(7) . .
C12 C13 C14 122.9(8) . .
C12 C13 H13 118.6 . .
C14 C13 H13 118.6 . .
C15 C16 C17 116.9(8) . .
C15 C16 C12 117.9(8) . .
C17 C16 C12 125.1(8) . .
C27 C26 C25 118.6(8) . .
C27 C26 C22 124.7(7) . .
C25 C26 C22 116.6(7) . .
O1 C1 O2 126.2(7) . .
O1 C1 C2 117.8(6) . .
O2 C1 C2 115.9(6) . .
C2 C3 C4 123.7(8) . .
C2 C3 H3 118.1 . .
C4 C3 H3 118.1 . .
C13 C12 C16 119.6(8) . .
C13 C12 C11 117.1(7) . .
C16 C12 C11 123.2(7) . .
C25 C30 C29 119.1(9) . .
C25 C30 H30 120.4 . .
C29 C30 H30 120.4 . .
O3 C4 N1 123.1(7) . .
O3 C4 C3 123.2(8) . .
N1 C4 C3 113.7(7) . .
N2 C15 C16 119.6(7) . .
N2 C15 C20 119.0(8) . .
C16 C15 C20 121.4(8) . .
C30 C25 N3 119.4(7) . .
C30 C25 C26 120.4(8) . .
N3 C25 C26 120.2(7) . .
C7 C6 C5 117.7(7) . .
C7 C6 C2 125.7(7) . .
C5 C6 C2 116.6(7) . .
N1 C5 C10 118.9(7) . .
N1 C5 C6 119.3(7) . .
C10 C5 C6 121.8(8) . .
C19 C20 C15 118.0(9) . .
C19 C20 H20 121.0 . .
C15 C20 H20 121.0 . .
C20 C19 C18 121.9(9) . .
C20 C19 H19 119.1 . .
C18 C19 H19 119.1 . .
O6 C14 N2 119.6(7) . .
O6 C14 C13 124.6(8) . .
N2 C14 C13 115.7(8) . .
C17 C18 C19 120.0(9) . .
C17 C18 H18 120.0 . .
C19 C18 H18 120.0 . .
C9 C10 C5 118.4(8) . .
C9 C10 H10 120.8 . .
C5 C10 H10 120.8 . .
C18 C17 C16 121.7(9) . .
C18 C17 H17 119.2 . .
C16 C17 H17 119.2 . .
C8 C7 C6 120.0(8) . .
C8 C7 H7 120.0 . .
C6 C7 H7 120.0 . .
C30 C29 C28 121.4(9) . .
C30 C29 H29 119.3 . .
C28 C29 H29 119.3 . .
C28 C27 C26 120.6(9) . .
C28 C27 H27 119.7 . .
C26 C27 H27 119.7 . .
C27 C28 C29 119.9(9) . .
C27 C28 H28 120.1 . .
C29 C28 H28 120.1 . .
C9 C8 C7 120.8(9) . .
C9 C8 H8 119.6 . .
C7 C8 H8 119.6 . .
C10 C9 C8 121.2(9) . .
C10 C9 H9 119.4 . .
C8 C9 H9 119.4 . .
C31 N4 C32 144.7(17) . .
C31 N4 C33 110.0(14) . .
C32 N4 C33 104.9(13) . .
O10 C31 N4 140.1(18) . .
O10 C31 H31 109.9 . .
N4 C31 H31 109.9 . .
N4 C32 H32A 109.5 . .
N4 C32 H32B 109.5 . .
H32A C32 H32B 109.5 . .
N4 C32 H32C 109.5 . .
H32A C32 H32C 109.5 . .
H32B C32 H32C 109.5 . .
N4 C33 H33A 109.5 . .
N4 C33 H33B 109.5 . .
H33A C33 H33B 109.5 . .
N4 C33 H33C 109.5 . .
H33A C33 H33C 109.5 . .
H33B C33 H33C 109.5 . .
N4 C33 H33D 109.5 . .
H33A C33 H33D 141.1 . .
H33B C33 H33D 56.3 . .
H33C C33 H33D 56.3 . .
N4 C33 H33E 109.5 . .
H33A C33 H33E 56.3 . .
H33B C33 H33E 141.1 . .
H33C C33 H33E 56.3 . .
H33D C33 H33E 109.5 . .
N4 C33 H33F 109.5 . .
H33A C33 H33F 56.3 . .
H33B C33 H33F 56.3 . .
H33C C33 H33F 141.1 . .
H33D C33 H33F 109.5 . .
H33E C33 H33F 109.5 . .

loop_
_geom_bond_atom_site_label_1
_geom_bond_atom_site_label_2
_geom_bond_distance
_geom_bond_site_symmetry_2
Ho1 O7 2.305(5) .
Ho1 O1 2.325(5) .
Ho1 O10 2.329(6) .
Ho1 O4 2.361(6) .
Ho1 O2 2.362(5) 2_665
Ho1 O11 2.365(5) .
Ho1 O8 2.406(6) 2_665
Ho1 O5 2.561(5) .
Ho1 C11 2.824(8) .
Ho1 O7 2.832(6) 2_665
Ho1 C21 2.969(8) 2_665
O3 C4 1.254(10) .
O1 C1 1.253(9) .
O9 C24 1.264(10) .
O9 H9A 0.7168 .
O5 C11 1.258(9) .
O6 C14 1.255(10) .
O7 C21 1.253(9) .
O7 Ho1 2.832(6) 2_665
O11 H11B 0.9410 .
O11 H11A 0.9796 .
O4 C11 1.248(9) .
O2 C1 1.261(9) .
O2 Ho1 2.362(5) 2_665
O10 C31 1.165(16) .
O8 C21 1.234(9) .
O8 Ho1 2.406(6) 2_665
N1 C4 1.346(10) .
N1 C5 1.381(10) .
N1 H1 0.8600 .
N3 C24 1.356(10) .
N3 C25 1.386(10) .
N2 C14 1.354(11) .
N2 C15 1.390(11) .
N2 H2 0.8600 .
C21 C22 1.515(11) .
C21 Ho1 2.969(8) 2_665
C23 C22 1.347(11) .
C23 C24 1.446(11) .
C23 H23 0.9300 .
C11 C12 1.523(11) .
C2 C3 1.326(11) .
C2 C6 1.455(11) .
C2 C1 1.510(10) .
C22 C26 1.452(11) .
C13 C12 1.354(11) .
C13 C14 1.432(11) .
C13 H13 0.9300 .
C16 C15 1.395(11) .
C16 C17 1.411(12) .
C16 C12 1.440(11) .
C26 C27 1.409(11) .
C26 C25 1.415(11) .
C3 C4 1.464(10) .
C3 H3 0.9300 .
C30 C25 1.380(11) .
C30 C29 1.382(13) .
C30 H30 0.9300 .
C15 C20 1.424(12) .
C6 C7 1.394(12) .
C6 C5 1.415(10) .
C5 C10 1.399(12) .
C20 C19 1.353(14) .
C20 H20 0.9300 .
C19 C18 1.388(14) .
C19 H19 0.9300 .
C18 C17 1.351(13) .
C18 H18 0.9300 .
C10 C9 1.363(13) .
C10 H10 0.9300 .
C17 H17 0.9300 .
C7 C8 1.388(12) .
C7 H7 0.9300 .
C29 C28 1.394(14) .
C29 H29 0.9300 .
C27 C28 1.357(12) .
C27 H27 0.9300 .
C28 H28 0.9300 .
C8 C9 1.385(13) .
C8 H8 0.9300 .
C9 H9 0.9300 .
N4 C31 1.224(17) .
N4 C32 1.341(17) .
N4 C33 1.476(18) .
C31 H31 0.9300 .
C32 H32A 0.9600 .
C32 H32B 0.9600 .
C32 H32C 0.9600 .
C33 H33A 0.9600 .
C33 H33B 0.9600 .
C33 H33C 0.9600 .
C33 H33D 0.9600 .
C33 H33E 0.9600 .
C33 H33F 0.9600 .

loop_
_geom_hbond_atom_site_label_D
_geom_hbond_atom_site_label_H
_geom_hbond_atom_site_label_A
_geom_hbond_distance_DH
_geom_hbond_distance_HA
_geom_hbond_distance_DA
_geom_hbond_angle_DHA
_geom_hbond_site_symmetry_A
N2 H2 O9 0.86 2.02 2.872(9) 171.5 2_766
O11 H11B O3 0.94 1.87 2.765(7) 158.8 2_655
O11 H11A O9 0.98 2.06 2.765(8) 127.0 1_455
O9 H9A N2 0.72 2.44 2.872(9) 121.1 2_766
